data_1536433
loop_
_publ_author_name
'Dinh, Q.T.'
'Straehle, J.'
'Richter, M.'
'Niquet, E.'

_publ_section_title
;
 Synthese und Struktur von Mo2 N Cl8 und Mo3 N2 Cl11
;
_journal_name_full 'Zeitschrift fuer Anorganische und Allgemeine Chemie'
_journal_page_first 1921
_journal_page_last 1924
_journal_volume 628
_journal_year 2002
_chemical_formula_sum 'Cl8 Mo2 N'
_chemical_name_systematic 'Mo2 N Cl8'
_space_group_IT_number 7
_symmetry_space_group_name_Hall 'P -2yc'
_symmetry_space_group_name_H-M 'P 1 c 1'
_cell_angle_alpha 90
_cell_angle_beta 101.817
_cell_angle_gamma 90
_cell_formula_units_Z 4
_cell_length_a 9.9605
_cell_length_b 6.294
_cell_length_c 17.808
_cell_volume 1092.748
_citation_journal_id_ASTM ZAACAB
_cod_data_source_file Dinh_ZAACAB_2002_580.cif
_cod_data_source_block Cl8Mo2N1
_cod_original_formula_sum 'Cl8 Mo2 N1'
_cod_database_code 1536433

loop_
_symmetry_equiv_pos_as_xyz
x,y,z
x,-y,z+1/2

loop_
_atom_site_label
_atom_site_type_symbol
_atom_site_fract_x
_atom_site_fract_y
_atom_site_fract_z
_atom_site_occupancy
_atom_site_U_iso_or_equiv
Cl11 Cl-1 -0.1554 0.8079 0.516 1 0.0
Cl14 Cl-1 -0.2164 0.9378 0.33068 1 0.0
N2 N-3 0.2483 0.5525 0.4881 1 0.0
Cl13 Cl-1 0.0409 0.8102 0.24098 1 0.0
Cl9 Cl-1 0.1633 0.8252 0.61575 1 0.0
Cl5 Cl-1 0.6121 0.3046 0.41264 1 0.0
Cl8 Cl-1 0.1012 0.9373 0.42877 1 0.0
Cl4 Cl-1 0.4436 0.73492 0.3811 1 0.0
Cl10 Cl-1 0.0351 0.3473 0.55163 1 0.0
Cl1 Cl-1 0.4979 0.1391 0.23022 1 0.0
Mo3 Mo+5 0.05181 0.68101 0.50493 1 0.0
Cl12 Cl-1 -0.0528 0.49565 0.3801 1 0.0
Mo1 Mo+6 0.50058 0.45204 0.29046 1 0.0
Cl15 Cl-1 -0.2693 0.8212 0.1422 1 0.0
Mo4 Mo+5 -0.16189 0.68159 0.2545 1 0.0
Cl3 Cl-1 0.28 0.3093 0.34711 1 0.0
N1 N-3 0.6488 0.5598 0.2721 1 0.0
Cl6 Cl-1 0.5439 0.6241 0.55802 1 0.0
Cl2 Cl-1 0.3456 0.6255 0.19987 1 0.0
Mo2 Mo+6 0.38763 0.45403 0.46865 1 0.0
Cl7 Cl-1 0.3902 0.1391 0.52901 1 0.0
Cl16 Cl-1 -0.1417 0.3556 0.20989 1 0.0
